data_4333693
loop_
_publ_author_name
'Nabanita Sadhukhan'
'Mithun Sarkar'
'Tapas Ghatak'
'S. M. Wahidur Rahaman'
'Leonard J. Barbour'
'Jitendra K. Bera'

_publ_contact_author_address 'Department of Chemistry, IIT Kanpur, Kanpur 208016, INDIA.'
_publ_contact_author_email jbera@iitk.ac.in
_publ_contact_author_fax '+ 91-512-2597436'
_publ_contact_author_name 'Jitendra K. Bera'
_publ_contact_author_phone '+ 91-512-2597336'
_publ_section_title
;
 Reactions of Acids with Naphthyridine-Functionalized Ferrocenes:
 Protonation and Metal Extrusion
;
_journal_name_full 'Inorganic Chemistry'
_journal_page_first 1432
_journal_page_last 1442
_journal_paper_doi 10.1021/ic302155e
_journal_volume 52
_journal_year 2013
_chemical_formula_moiety 'C48 H32 Cl2 Fe4 N10 O14'
_chemical_formula_sum 'C48 H32 Cl2 Fe4 N10 O14'
_chemical_formula_weight 1267.14
_chemical_name_systematic
; 
 ? 
;
_space_group_IT_number 2
_symmetry_cell_setting triclinic
_symmetry_space_group_name_Hall '-P 1'
_symmetry_space_group_name_H-M 'P -1'
_atom_sites_solution_hydrogens geom
_atom_sites_solution_primary direct
_atom_sites_solution_secondary difmap
_audit_creation_method SHELXL-97
_cell_angle_alpha 98.906(2)
_cell_angle_beta 106.418(2)
_cell_angle_gamma 101.995(2)
_cell_formula_units_Z 1
_cell_length_a 10.0600(10)
_cell_length_b 10.2769(11)
_cell_length_c 12.5815(13)
_cell_measurement_temperature 100(2)
_cell_measurement_theta_max 25.99
_cell_measurement_theta_min 2.19
_cell_volume 1188.4(2)
_computing_cell_refinement 'Bruker SAINT'
_computing_data_collection 'Bruker APEX'
_computing_data_reduction 'Bruker SAINT'
_computing_molecular_graphics ORTEP
_computing_publication_material ciftab
_computing_structure_refinement 'SHELXL-97 (Sheldrick, 1997)'
_computing_structure_solution 'SHELXS-97 (Sheldrick, 1990)'
_diffrn_ambient_temperature 100(2)
_diffrn_measured_fraction_theta_full 0.954
_diffrn_measured_fraction_theta_max 0.954
_diffrn_measurement_device_type 'Bruker SMART APEX'
_diffrn_measurement_method 'omega scans'
_diffrn_radiation_monochromator graphite
_diffrn_radiation_source 'fine-focus sealed tube'
_diffrn_radiation_type MoK\a
_diffrn_radiation_wavelength 0.71073
_diffrn_reflns_av_R_equivalents 0.0341
_diffrn_reflns_av_sigmaI/netI 0.0635
_diffrn_reflns_limit_h_max 13
_diffrn_reflns_limit_h_min -13
_diffrn_reflns_limit_k_max 13
_diffrn_reflns_limit_k_min -13
_diffrn_reflns_limit_l_max 16
_diffrn_reflns_limit_l_min -16
_diffrn_reflns_number 10714
_diffrn_reflns_theta_full 28.31
_diffrn_reflns_theta_max 28.31
_diffrn_reflns_theta_min 2.19
_exptl_absorpt_coefficient_mu 1.392
_exptl_absorpt_correction_T_max 0.7223
_exptl_absorpt_correction_T_min 0.7051
_exptl_absorpt_correction_type empirical
_exptl_absorpt_process_details SADABS
_exptl_crystal_colour Green
_exptl_crystal_density_diffrn 1.771
_exptl_crystal_description Block
_exptl_crystal_F_000 640
_exptl_crystal_size_max 0.27
_exptl_crystal_size_mid 0.26
_exptl_crystal_size_min 0.25
_refine_diff_density_max 0.653
_refine_diff_density_min -0.476
_refine_diff_density_rms 0.112
_refine_ls_extinction_method none
_refine_ls_goodness_of_fit_ref 1.026
_refine_ls_hydrogen_treatment constr
_refine_ls_matrix_type full
_refine_ls_number_parameters 352
_refine_ls_number_reflns 5641
_refine_ls_number_restraints 0
_refine_ls_restrained_S_all 1.026
_refine_ls_R_factor_all 0.0804
_refine_ls_R_factor_gt 0.0509
_refine_ls_shift/su_max 0.000
_refine_ls_shift/su_mean 0.000
_refine_ls_structure_factor_coef Fsqd
_refine_ls_weighting_details 'calc w=1/[\s^2^(Fo^2^)+(0.0583P)^2^+0.3413P] where P=(Fo^2^+2Fc^2^)/3'
_refine_ls_weighting_scheme calc
_refine_ls_wR_factor_gt 0.1085
_refine_ls_wR_factor_ref 0.1265
_reflns_number_gt 3987
_reflns_number_total 5641
_reflns_threshold_expression >2sigma(I)
_cod_data_source_file ic302155e_si_002_6.cif
_cod_data_source_block commpond5
_cod_database_code 4333693

loop_
_symmetry_equiv_pos_as_xyz
'x, y, z'
'-x, -y, -z'

loop_
_atom_site_label
_atom_site_type_symbol
_atom_site_fract_x
_atom_site_fract_y
_atom_site_fract_z
_atom_site_U_iso_or_equiv
_atom_site_adp_type
_atom_site_occupancy
_atom_site_symmetry_multiplicity
_atom_site_calc_flag
_atom_site_refinement_flags
Fe2 Fe 0.71125(5) 0.98324(5) 0.24955(4) 0.02081(14) Uani 1 1 d .
Fe1 Fe 0.62993(5) 0.63138(5) 0.49109(4) 0.02137(14) Uani 1 1 d .
O3 O 0.6283(3) 0.5650(3) 0.3341(2) 0.0245(6) Uani 1 1 d .
O1 O 0.8642(3) 0.6668(2) 0.5181(2) 0.0261(6) Uani 1 1 d .
N2 N 0.6623(3) 0.8705(3) 0.5182(2) 0.0188(6) Uani 1 1 d .
O2 O 1.0680(3) 0.6474(3) 0.5052(2) 0.0279(6) Uani 1 1 d .
N3 N 0.9378(3) 0.6288(3) 0.4610(3) 0.0231(6) Uani 1 1 d .
N1 N 0.7039(3) 0.7567(3) 0.6587(2) 0.0219(6) Uani 1 1 d .
C20 C 0.8713(4) 0.5629(3) 0.3421(3) 0.0205(7) Uani 1 1 d .
C9 C 0.5991(4) 0.9783(3) 0.3615(3) 0.0212(7) Uani 1 1 d .
C5 C 0.7138(3) 0.8814(3) 0.6322(3) 0.0187(7) Uani 1 1 d .
C19 C 0.7196(4) 0.5357(3) 0.2888(3) 0.0216(7) Uani 1 1 d .
C7 C 0.7179(4) 1.1164(4) 0.5619(3) 0.0224(7) Uani 1 1 d .
H7 H 0.7182 1.1974 0.5343 0.027 Uiso 1 1 calc R
C8 C 0.6627(3) 0.9864(3) 0.4834(3) 0.0197(7) Uani 1 1 d .
N4 N 0.5170(3) 0.4318(3) 0.1111(3) 0.0281(7) Uani 1 1 d .
C10 C 0.5416(4) 0.8568(4) 0.2724(3) 0.0233(8) Uani 1 1 d .
H10 H 0.5353 0.7660 0.2820 0.028 Uiso 1 1 calc R
C14 C 0.9275(4) 1.0356(4) 0.3368(3) 0.0247(8) Uani 1 1 d .
H14 H 0.9725 1.0696 0.4166 0.030 Uiso 1 1 calc R
C4 C 0.7693(4) 1.0043(4) 0.7155(3) 0.0222(7) Uani 1 1 d .
O6 O 1.1296(3) 0.4932(3) 0.1496(3) 0.0445(8) Uani 1 1 d .
C12 C 0.5256(4) 1.0397(4) 0.1898(3) 0.0280(8) Uani 1 1 d .
H12 H 0.5056 1.0920 0.1341 0.034 Uiso 1 1 calc R
C6 C 0.7699(4) 1.1252(4) 0.6753(3) 0.0246(8) Uani 1 1 d .
H6 H 0.8064 1.2118 0.7272 0.029 Uiso 1 1 calc R
C3 C 0.8192(4) 0.9944(4) 0.8305(3) 0.0259(8) Uani 1 1 d .
H3 H 0.8603 1.0746 0.8899 0.031 Uiso 1 1 calc R
O5 O 0.4562(3) 0.3123(3) 0.0627(2) 0.0401(7) Uani 1 1 d .
N5 N 1.0025(4) 0.4288(4) 0.1100(3) 0.0353(8) Uani 1 1 d .
O4 O 0.4587(3) 0.5253(3) 0.1106(2) 0.0364(7) Uani 1 1 d .
C24 C 0.6727(4) 0.4656(4) 0.1722(3) 0.0236(8) Uani 1 1 d .
C22 C 0.9060(4) 0.4632(4) 0.1714(3) 0.0278(8) Uani 1 1 d .
O7 O 0.9503(4) 0.3379(3) 0.0235(3) 0.0466(8) Uani 1 1 d .
C13 C 0.5898(4) 1.0929(4) 0.3085(3) 0.0253(8) Uani 1 1 d .
H13 H 0.6212 1.1867 0.3465 0.030 Uiso 1 1 calc R
C21 C 0.9635(4) 0.5294(3) 0.2842(3) 0.0239(8) Uani 1 1 d .
H21 H 1.0642 0.5519 0.3222 0.029 Uiso 1 1 calc R
C18 C 0.8973(4) 1.1155(4) 0.2554(3) 0.0262(8) Uani 1 1 d .
H18 H 0.9179 1.2123 0.2709 0.031 Uiso 1 1 calc R
C1 C 0.7483(4) 0.7513(4) 0.7664(3) 0.0254(8) Uani 1 1 d .
H1 H 0.7397 0.6644 0.7849 0.031 Uiso 1 1 calc R
C16 C 0.8200(4) 0.8896(4) 0.1612(4) 0.0329(10) Uani 1 1 d .
H16 H 0.7803 0.8086 0.1025 0.039 Uiso 1 1 calc R
C11 C 0.4960(4) 0.8954(4) 0.1680(3) 0.0265(8) Uani 1 1 d .
H11 H 0.4526 0.8347 0.0952 0.032 Uiso 1 1 calc R
C2 C 0.8076(4) 0.8687(4) 0.8547(3) 0.0268(8) Uani 1 1 d .
H2 H 0.8397 0.8608 0.9315 0.032 Uiso 1 1 calc R
C15 C 0.8791(4) 0.8961(4) 0.2788(4) 0.0316(9) Uani 1 1 d .
H15 H 0.8852 0.8203 0.3129 0.038 Uiso 1 1 calc R
C17 C 0.8305(4) 1.0249(4) 0.1462(3) 0.0308(9) Uani 1 1 d .
H17 H 0.7987 1.0505 0.0759 0.037 Uiso 1 1 calc R
C23 C 0.7597(4) 0.4277(4) 0.1142(3) 0.0266(8) Uani 1 1 d .
H23 H 0.7209 0.3785 0.0370 0.032 Uiso 1 1 calc R
Cl1 Cl 0.37131(9) 0.57948(9) 0.44372(8) 0.0256(2) Uani 1 1 d .

loop_
_atom_site_aniso_label
_atom_site_aniso_U_11
_atom_site_aniso_U_22
_atom_site_aniso_U_33
_atom_site_aniso_U_23
_atom_site_aniso_U_13
_atom_site_aniso_U_12
Fe2 0.0177(3) 0.0226(3) 0.0236(3) 0.0047(2) 0.0094(2) 0.0050(2)
Fe1 0.0200(3) 0.0205(3) 0.0237(3) 0.0021(2) 0.0090(2) 0.0051(2)
O3 0.0210(12) 0.0296(14) 0.0234(13) 0.0024(11) 0.0092(11) 0.0078(11)
O1 0.0186(12) 0.0282(14) 0.0299(15) -0.0018(11) 0.0108(11) 0.0047(11)
N2 0.0155(14) 0.0178(14) 0.0240(16) 0.0033(12) 0.0091(12) 0.0033(11)
O2 0.0169(12) 0.0292(14) 0.0320(15) 0.0031(11) 0.0043(11) 0.0021(10)
N3 0.0190(15) 0.0177(15) 0.0306(17) 0.0040(13) 0.0073(13) 0.0025(12)
N1 0.0208(15) 0.0252(16) 0.0234(16) 0.0067(12) 0.0106(12) 0.0080(12)
C20 0.0214(17) 0.0186(17) 0.0237(18) 0.0066(14) 0.0089(14) 0.0066(14)
C9 0.0169(16) 0.0219(18) 0.028(2) 0.0063(15) 0.0125(15) 0.0047(14)
C5 0.0139(15) 0.0201(17) 0.0247(18) 0.0052(14) 0.0105(14) 0.0039(13)
C19 0.0228(18) 0.0157(17) 0.0268(19) 0.0045(14) 0.0095(15) 0.0043(14)
C7 0.0186(17) 0.0226(18) 0.029(2) 0.0052(15) 0.0126(15) 0.0060(14)
C8 0.0124(15) 0.0208(17) 0.0288(19) 0.0063(14) 0.0118(14) 0.0028(13)
N4 0.0260(16) 0.0378(19) 0.0175(16) 0.0028(14) 0.0058(13) 0.0065(15)
C10 0.0164(16) 0.0268(19) 0.028(2) 0.0058(15) 0.0112(15) 0.0045(14)
C14 0.0153(16) 0.0273(19) 0.029(2) 0.0068(16) 0.0045(15) 0.0047(14)
C4 0.0175(16) 0.0254(19) 0.0229(19) -0.0012(15) 0.0105(14) 0.0037(14)
O6 0.0373(18) 0.069(2) 0.0481(19) 0.0265(17) 0.0258(15) 0.0324(16)
C12 0.0210(18) 0.039(2) 0.032(2) 0.0168(18) 0.0125(16) 0.0142(16)
C6 0.0209(17) 0.0205(18) 0.033(2) -0.0012(15) 0.0145(16) 0.0041(14)
C3 0.0167(17) 0.035(2) 0.0230(19) 0.0006(16) 0.0074(15) 0.0043(15)
O5 0.0362(17) 0.0388(18) 0.0342(17) 0.0023(13) 0.0068(13) -0.0026(14)
N5 0.045(2) 0.052(2) 0.0304(19) 0.0219(17) 0.0228(17) 0.0332(19)
O4 0.0334(16) 0.0500(19) 0.0277(15) 0.0049(13) 0.0072(12) 0.0217(14)
C24 0.0229(18) 0.0225(18) 0.0254(19) 0.0058(15) 0.0073(15) 0.0063(14)
C22 0.032(2) 0.031(2) 0.033(2) 0.0162(17) 0.0186(17) 0.0195(17)
O7 0.061(2) 0.061(2) 0.0335(18) 0.0090(16) 0.0251(16) 0.0371(18)
C13 0.0230(18) 0.0275(19) 0.031(2) 0.0088(16) 0.0146(16) 0.0099(15)
C21 0.0243(18) 0.0206(18) 0.031(2) 0.0098(15) 0.0108(16) 0.0087(15)
C18 0.0189(17) 0.0247(19) 0.034(2) 0.0048(16) 0.0125(16) -0.0001(14)
C1 0.0235(18) 0.027(2) 0.031(2) 0.0112(16) 0.0123(16) 0.0116(15)
C16 0.0202(18) 0.035(2) 0.040(2) -0.0094(18) 0.0168(17) 0.0024(16)
C11 0.0173(17) 0.033(2) 0.026(2) 0.0079(16) 0.0040(15) 0.0044(15)
C2 0.0206(18) 0.040(2) 0.0225(19) 0.0057(16) 0.0102(15) 0.0096(16)
C15 0.0251(19) 0.025(2) 0.053(3) 0.0129(18) 0.0208(19) 0.0097(16)
C17 0.026(2) 0.046(2) 0.023(2) 0.0065(17) 0.0153(16) 0.0070(18)
C23 0.035(2) 0.027(2) 0.0226(19) 0.0059(15) 0.0108(16) 0.0146(16)
Cl1 0.0209(4) 0.0208(4) 0.0373(5) 0.0072(4) 0.0108(4) 0.0074(3)

loop_
_atom_type_symbol
_atom_type_description
_atom_type_scat_dispersion_real
_atom_type_scat_dispersion_imag
_atom_type_scat_source
C C 0.0033 0.0016 'International Tables Vol C Tables 4.2.6.8 and 6.1.1.4'
H H 0.0000 0.0000 'International Tables Vol C Tables 4.2.6.8 and 6.1.1.4'
N N 0.0061 0.0033 'International Tables Vol C Tables 4.2.6.8 and 6.1.1.4'
O O 0.0106 0.0060 'International Tables Vol C Tables 4.2.6.8 and 6.1.1.4'
Fe Fe 0.3463 0.8444 'International Tables Vol C Tables 4.2.6.8 and 6.1.1.4'
Cl Cl 0.1484 0.1585 'International Tables Vol C Tables 4.2.6.8 and 6.1.1.4'

loop_
_geom_angle_atom_site_label_1
_geom_angle_atom_site_label_2
_geom_angle_atom_site_label_3
_geom_angle
_geom_angle_site_symmetry_3
C13 Fe2 C17 129.62(16) .
C13 Fe2 C16 168.03(17) .
C17 Fe2 C16 40.73(16) .
C13 Fe2 C10 69.39(15) .
C17 Fe2 C10 147.59(15) .
C16 Fe2 C10 115.49(15) .
C13 Fe2 C9 41.61(14) .
C17 Fe2 C9 169.82(15) .
C16 Fe2 C9 148.81(16) .
C10 Fe2 C9 41.12(13) .
C13 Fe2 C15 150.38(16) .
C17 Fe2 C15 68.43(16) .
C16 Fe2 C15 40.58(16) .
C10 Fe2 C15 108.48(15) .
C9 Fe2 C15 117.02(15) .
C13 Fe2 C12 40.60(15) .
C17 Fe2 C12 107.59(16) .
C16 Fe2 C12 129.29(16) .
C10 Fe2 C12 68.46(15) .
C9 Fe2 C12 68.81(15) .
C15 Fe2 C12 168.11(16) .
C13 Fe2 C18 108.63(15) .
C17 Fe2 C18 40.80(15) .
C16 Fe2 C18 68.43(15) .
C10 Fe2 C18 170.39(15) .
C9 Fe2 C18 131.33(14) .
C15 Fe2 C18 68.29(15) .
C12 Fe2 C18 116.59(16) .
C13 Fe2 C11 68.52(15) .
C17 Fe2 C11 115.44(16) .
C16 Fe2 C11 107.54(16) .
C10 Fe2 C11 40.37(14) .
C9 Fe2 C11 68.48(15) .
C15 Fe2 C11 129.95(16) .
C12 Fe2 C11 40.49(15) .
C18 Fe2 C11 148.55(15) .
C13 Fe2 C14 117.71(15) .
C17 Fe2 C14 68.26(15) .
C16 Fe2 C14 68.15(15) .
C10 Fe2 C14 131.44(15) .
C9 Fe2 C14 109.72(15) .
C15 Fe2 C14 40.53(15) .
C12 Fe2 C14 149.77(15) .
C18 Fe2 C14 40.41(14) .
C11 Fe2 C14 169.24(15) .
O3 Fe1 N1 157.73(11) .
O3 Fe1 O1 78.99(10) .
N1 Fe1 O1 82.86(10) .
O3 Fe1 N2 106.46(10) .
N1 Fe1 N2 59.97(11) .
O1 Fe1 N2 88.44(9) .
O3 Fe1 Cl1 95.60(7) .
N1 Fe1 Cl1 102.70(8) .
O1 Fe1 Cl1 174.45(7) .
N2 Fe1 Cl1 94.36(7) .
O3 Fe1 Cl1 98.71(8) 2_666
N1 Fe1 Cl1 93.91(8) 2_666
O1 Fe1 Cl1 89.54(7) 2_666
N2 Fe1 Cl1 153.85(8) 2_666
Cl1 Fe1 Cl1 90.05(3) 2_666
C19 O3 Fe1 135.7(2) .
N3 O1 Fe1 135.1(2) .
C8 N2 C5 116.8(3) .
C8 N2 Fe1 154.3(2) .
C5 N2 Fe1 88.7(2) .
O2 N3 O1 120.5(3) .
O2 N3 C20 119.2(3) .
O1 N3 C20 120.3(3) .
C1 N1 C5 118.8(3) .
C1 N1 Fe1 141.9(3) .
C5 N1 Fe1 99.0(2) .
C21 C20 C19 123.2(3) .
C21 C20 N3 116.1(3) .
C19 C20 N3 120.7(3) .
C10 C9 C13 107.3(3) .
C10 C9 C8 126.6(3) .
C13 C9 C8 126.1(3) .
C10 C9 Fe2 69.43(19) .
C13 C9 Fe2 69.01(19) .
C8 C9 Fe2 124.4(2) .
N2 C5 N1 112.0(3) .
N2 C5 C4 125.4(3) .
N1 C5 C4 122.6(3) .
O3 C19 C24 119.7(3) .
O3 C19 C20 127.5(3) .
C24 C19 C20 112.8(3) .
C6 C7 C8 120.6(3) .
N2 C8 C7 121.7(3) .
N2 C8 C9 118.4(3) .
C7 C8 C9 119.9(3) .
O5 N4 O4 124.9(3) .
O5 N4 C24 117.3(3) .
O4 N4 C24 117.8(3) .
C11 C10 C9 108.0(3) .
C11 C10 Fe2 70.2(2) .
C9 C10 Fe2 69.45(19) .
C18 C14 C15 108.2(3) .
C18 C14 Fe2 69.6(2) .
C15 C14 Fe2 69.3(2) .
C5 C4 C6 116.1(3) .
C5 C4 C3 117.0(3) .
C6 C4 C3 126.8(3) .
C13 C12 C11 108.5(3) .
C13 C12 Fe2 69.3(2) .
C11 C12 Fe2 69.9(2) .
C7 C6 C4 119.3(3) .
C2 C3 C4 119.3(3) .
O7 N5 O6 125.0(3) .
O7 N5 C22 117.4(4) .
O6 N5 C22 117.6(4) .
C23 C24 C19 125.3(3) .
C23 C24 N4 118.3(3) .
C19 C24 N4 116.3(3) .
C21 C22 C23 121.9(3) .
C21 C22 N5 119.0(3) .
C23 C22 N5 119.1(4) .
C12 C13 C9 107.5(3) .
C12 C13 Fe2 70.1(2) .
C9 C13 Fe2 69.38(19) .
C22 C21 C20 118.8(3) .
C14 C18 C17 107.8(3) .
C14 C18 Fe2 70.0(2) .
C17 C18 Fe2 69.3(2) .
N1 C1 C2 122.5(3) .
C15 C16 C17 108.1(3) .
C15 C16 Fe2 69.8(2) .
C17 C16 Fe2 69.6(2) .
C10 C11 C12 108.6(3) .
C10 C11 Fe2 69.4(2) .
C12 C11 Fe2 69.6(2) .
C3 C2 C1 119.9(4) .
C16 C15 C14 108.0(3) .
C16 C15 Fe2 69.6(2) .
C14 C15 Fe2 70.1(2) .
C16 C17 C18 107.8(4) .
C16 C17 Fe2 69.6(2) .
C18 C17 Fe2 69.9(2) .
C24 C23 C22 117.9(3) .
Fe1 Cl1 Fe1 89.95(3) 2_666

loop_
_geom_bond_atom_site_label_1
_geom_bond_atom_site_label_2
_geom_bond_distance
_geom_bond_site_symmetry_2
Fe2 C13 2.034(4) .
Fe2 C17 2.038(4) .
Fe2 C16 2.038(4) .
Fe2 C10 2.039(3) .
Fe2 C9 2.039(3) .
Fe2 C15 2.041(4) .
Fe2 C12 2.045(4) .
Fe2 C18 2.047(3) .
Fe2 C11 2.050(4) .
Fe2 C14 2.052(3) .
Fe1 O3 1.982(2) .
Fe1 N1 2.129(3) .
Fe1 O1 2.226(2) .
Fe1 N2 2.368(3) .
Fe1 Cl1 2.4201(10) .
Fe1 Cl1 2.4317(10) 2_666
O3 C19 1.271(4) .
O1 N3 1.245(4) .
N2 C8 1.331(4) .
N2 C5 1.359(4) .
O2 N3 1.230(4) .
N3 C20 1.441(5) .
N1 C1 1.315(5) .
N1 C5 1.364(4) .
C20 C21 1.395(5) .
C20 C19 1.429(5) .
C9 C10 1.432(5) .
C9 C13 1.447(5) .
C9 C8 1.466(5) .
C5 C4 1.404(5) .
C19 C24 1.426(5) .
C7 C6 1.355(5) .
C7 C8 1.429(5) .
N4 O5 1.224(4) .
N4 O4 1.226(4) .
N4 C24 1.475(5) .
C10 C11 1.411(5) .
C14 C18 1.415(5) .
C14 C15 1.418(5) .
C4 C6 1.412(5) .
C4 C3 1.418(5) .
O6 N5 1.228(5) .
C12 C13 1.415(5) .
C12 C11 1.417(5) .
C3 C2 1.362(5) .
N5 O7 1.222(4) .
N5 C22 1.464(5) .
C24 C23 1.366(5) .
C22 C21 1.374(5) .
C22 C23 1.384(5) .
C18 C17 1.424(5) .
C1 C2 1.399(5) .
C16 C15 1.415(6) .
C16 C17 1.418(6) .
Cl1 Fe1 2.4317(10) 2_666
